data_4132499
loop_
_publ_author_name
'Lou, Alexander J.-T.'
'Righetto, Stefania'
'Barger, Christopher'
'Zuccaccia, Cristiano'
'Cariati, Elena'
'Macchioni, Alceo'
'Marks, Tobin J.'

_publ_section_title
;
 Unprecedented Large Hyperpolarizability of Twisted Chromophores in Polar
 Media.
;
_journal_issue 28
_journal_name_full 'Journal of the American Chemical Society'
_journal_page_first 8746
_journal_page_last 8755
_journal_paper_doi 10.1021/jacs.8b04320
_journal_volume 140
_journal_year 2018
_chemical_formula_moiety '3.99(C29.28 H36 N4)'
_chemical_formula_sum 'C117.71 H134 N16'
_chemical_formula_weight 1772.92
_space_group_crystal_system triclinic
_space_group_IT_number 2
_space_group_name_Hall '-P 1'
_space_group_name_H-M_alt 'P -1'
_atom_sites_solution_hydrogens difmap
_atom_sites_solution_primary direct
_audit_creation_date 2017-11-06
_audit_creation_method
;
Olex2 1.2
(compiled Aug 10 2017 17:28:52 for OlexSys, GUI svn.r5381)
;
_cell_angle_alpha 90
_cell_angle_beta 104.030(3)
_cell_angle_gamma 90
_cell_formula_units_Z 1
_cell_length_a 10.2578(6)
_cell_length_b 13.5871(8)
_cell_length_c 18.4790(11)
_cell_measurement_reflns_used 9782
_cell_measurement_temperature 100(2)
_cell_measurement_theta_max 61.158
_cell_measurement_theta_min 4.529
_cell_volume 2498.7(3)
_computing_cell_refinement 'SAINT V8.38A (?, 2016)'
_computing_data_reduction 'SAINT V8.38A (?, 2016)'
_computing_molecular_graphics 'Olex2 (Dolomanov et al., 2009)'
_computing_publication_material 'Olex2 (Dolomanov et al., 2009)'
_computing_structure_refinement 'ShelXL (Sheldrick, 2015)'
_computing_structure_solution 'ShelXS (Sheldrick, 2008)'
_diffrn_ambient_temperature 99.97
_diffrn_measured_fraction_theta_full 0.938
_diffrn_measured_fraction_theta_max 0.938
_diffrn_radiation_type CuK\a
_diffrn_radiation_wavelength 1.54184
_diffrn_reflns_av_R_equivalents 0.1493
_diffrn_reflns_av_unetI/netI 0.0844
_diffrn_reflns_Laue_measured_fraction_full 0.938
_diffrn_reflns_Laue_measured_fraction_max 0.938
_diffrn_reflns_limit_h_max 11
_diffrn_reflns_limit_h_min -11
_diffrn_reflns_limit_k_max 14
_diffrn_reflns_limit_k_min -14
_diffrn_reflns_limit_l_max 20
_diffrn_reflns_limit_l_min -20
_diffrn_reflns_number 31712
_diffrn_reflns_point_group_measured_fraction_full 0.938
_diffrn_reflns_point_group_measured_fraction_max 0.938
_diffrn_reflns_theta_full 61.185
_diffrn_reflns_theta_max 61.185
_diffrn_reflns_theta_min 2.465
_exptl_absorpt_coefficient_mu 0.538
_exptl_crystal_density_diffrn 1.178
_exptl_crystal_F_000 952
_exptl_crystal_size_max 0.405
_exptl_crystal_size_mid 0.294
_exptl_crystal_size_min 0.274
_refine_diff_density_max 0.590
_refine_diff_density_min -0.361
_refine_diff_density_rms 0.069
_refine_ls_extinction_method none
_refine_ls_goodness_of_fit_ref 1.089
_refine_ls_hydrogen_treatment refall
_refine_ls_matrix_type full
_refine_ls_number_parameters 885
_refine_ls_number_reflns 7222
_refine_ls_number_restraints 0
_refine_ls_restrained_S_all 1.089
_refine_ls_R_factor_all 0.0805
_refine_ls_R_factor_gt 0.0791
_refine_ls_shift/su_max 0.208
_refine_ls_shift/su_mean 0.025
_refine_ls_structure_factor_coef Fsqd
_refine_ls_weighting_details 'w=1/[\s^2^(Fo^2^)+(0.1043P)^2^+2.4177P] where P=(Fo^2^+2Fc^2^)/3'
_refine_ls_weighting_scheme calc
_refine_ls_wR_factor_gt 0.2109
_refine_ls_wR_factor_ref 0.2125
_reflns_Friedel_coverage 0.000
_reflns_number_gt 6961
_reflns_number_total 7222
_reflns_threshold_expression 'I > 2\s(I)'
_cod_data_source_file ja8b04320_si_003.cif
_cod_data_source_block cu_cb2_202_0m
_cod_database_code 4132499
_shelx_shelxl_version_number 2017/1
_shelx_space_group_comment
;
The symmetry employed for this shelxl refinement is uniquely defined
by the following loop, which should always be used as a source of
symmetry information in preference to the above space-group names.
They are only intended as comments.
;
_shelx_estimated_absorpt_t_max 0.867
_shelx_estimated_absorpt_t_min 0.812
_olex2_refinement_description
;
;
_olex2_submission_special_instructions 'No special instructions were received'

loop_
_space_group_symop_operation_xyz
'x, y, z'
'-x, -y, -z'

loop_
_atom_site_label
_atom_site_type_symbol
_atom_site_fract_x
_atom_site_fract_y
_atom_site_fract_z
_atom_site_U_iso_or_equiv
_atom_site_adp_type
_atom_site_occupancy
_atom_site_site_symmetry_order
_atom_site_calc_flag
_atom_site_disorder_assembly
_atom_site_disorder_group
N2 N 0.8124(2) 0.55564(18) 0.29521(12) 0.0290(5) Uani 1 1 d . .
N5 N 0.1587(2) 0.91807(17) 0.14035(12) 0.0295(5) Uani 1 1 d . .
N1 N 0.8409(2) 0.41828(17) 0.35949(12) 0.0287(5) Uani 1 1 d . .
N6 N 0.1877(2) 1.05570(18) 0.20467(12) 0.0287(5) Uani 1 1 d . .
C30 C 0.3480(3) 0.3912(2) 0.20248(14) 0.0298(6) Uani 1 1 d . .
C11 C 0.6522(3) 0.8910(2) 0.29764(15) 0.0304(6) Uani 1 1 d . .
C5 C 0.0569(3) 1.0581(2) 0.15970(14) 0.0282(6) Uani 1 1 d . .
C45 C 0.9428(3) 0.5582(2) 0.34028(14) 0.0284(6) Uani 1 1 d . .
C27 C 0.1882(3) 0.2949(2) 0.10657(15) 0.0304(6) Uani 1 1 d . .
C16 C 0.8113(3) 0.7947(2) 0.39348(15) 0.0311(6) Uani 1 1 d . .
N7 N 0.8263(2) 0.7380(2) 0.44147(14) 0.0406(6) Uani 1 1 d . .
N3 N 0.1737(2) 0.2382(2) 0.05861(14) 0.0409(6) Uani 1 1 d . .
C8 C 0.3846(3) 0.9419(2) 0.22837(15) 0.0317(6) Uani 1 1 d . .
C10 C 0.6232(3) 0.9567(2) 0.23804(15) 0.0318(6) Uani 1 1 d . .
C35 C 0.3764(3) 0.4571(2) 0.26162(15) 0.0321(6) Uani 1 1 d . .
N8 N 0.9867(2) 0.9215(2) 0.28336(15) 0.0436(7) Uani 1 1 d . .
C12 C 0.5427(3) 0.8511(2) 0.32149(16) 0.0320(6) Uani 1 1 d . .
C7 C 0.2455(3) 0.9710(2) 0.19229(14) 0.0290(6) Uani 1 1 d . .
C31 C 0.4568(3) 0.3512(2) 0.17845(16) 0.0320(6) Uani 1 1 d . .
C2 C -0.1801(3) 1.0216(2) 0.05933(16) 0.0364(7) Uani 1 1 d . .
N4 N 0.0138(2) 0.4214(2) 0.21688(15) 0.0428(7) Uani 1 1 d . .
C33 C 0.6147(3) 0.4417(2) 0.27122(15) 0.0323(6) Uani 1 1 d . .
C48 C 1.1798(3) 0.5214(2) 0.44054(16) 0.0362(7) Uani 1 1 d . .
C32 C 0.5889(3) 0.3760(2) 0.21185(15) 0.0318(6) Uani 1 1 d . .
C14 C 0.7878(3) 0.8616(2) 0.33370(15) 0.0299(6) Uani 1 1 d . .
C9 C 0.4926(3) 0.9843(2) 0.20342(15) 0.0312(6) Uani 1 1 d . .
C38 C 0.7541(3) 0.4712(2) 0.30748(14) 0.0290(6) Uani 1 1 d . .
C50 C 0.7498(3) 0.6319(2) 0.24250(16) 0.0314(6) Uani 1 1 d . .
C29 C 0.2119(3) 0.3612(2) 0.16603(15) 0.0295(6) Uani 1 1 d . .
C13 C 0.4110(3) 0.8759(2) 0.28812(15) 0.0315(6) Uani 1 1 d . .
C20 C 0.2499(3) 1.1316(2) 0.25716(16) 0.0319(6) Uani 1 1 d . .
C34 C 0.5075(3) 0.4847(2) 0.29665(16) 0.0326(7) Uani 1 1 d . .
C44 C 0.9608(3) 0.4720(2) 0.38094(14) 0.0286(6) Uani 1 1 d . .
C4 C 0.0384(3) 0.9721(2) 0.11885(14) 0.0294(6) Uani 1 1 d . .
C49 C 1.0808(3) 0.4511(2) 0.43342(15) 0.0306(6) Uani 1 1 d . .
C28 C 0.1014(3) 0.3945(2) 0.19291(15) 0.0324(6) Uani 1 1 d . .
C3 C -0.0809(3) 0.9508(2) 0.06641(15) 0.0315(6) Uani 1 1 d . .
C15 C 0.8982(3) 0.8943(2) 0.30708(15) 0.0325(7) Uani 1 1 d . .
C17 C 0.4665(3) 1.0569(3) 0.1405(2) 0.0423(8) Uani 1 1 d . .
C46 C 1.0428(3) 0.6294(2) 0.34796(15) 0.0318(6) Uani 1 1 d . .
C47 C 1.1618(3) 0.6081(2) 0.39932(16) 0.0342(7) Uani 1 1 d . .
C6 C -0.0426(3) 1.1292(2) 0.15214(15) 0.0321(6) Uani 1 1 d . .
C19 C 0.1871(3) 0.8241(2) 0.10839(17) 0.0334(7) Uani 1 1 d . .
C36 C 0.6995(3) 0.3296(3) 0.18214(19) 0.0396(8) Uani 1 1 d . .
C37 C 0.5330(3) 0.5569(3) 0.3590(2) 0.0427(8) Uani 1 1 d . .
C1 C -0.1620(3) 1.1080(2) 0.10075(16) 0.0350(7) Uani 1 1 d . .
C39 C 0.8122(3) 0.3244(2) 0.39159(17) 0.0342(7) Uani 1 1 d . .
C25 C 0.1108(3) 0.7381(2) 0.12896(19) 0.0386(7) Uani 1 1 d . .
C40 C 0.8893(3) 0.2379(2) 0.3709(2) 0.0399(7) Uani 1 1 d . .
C18 C 0.3004(3) 0.8297(3) 0.31782(19) 0.0395(8) Uani 1 1 d . .
C51 C 0.7856(3) 0.6248(3) 0.16805(17) 0.0398(7) Uani 1 1 d . .
C21 C 0.2132(3) 1.1246(3) 0.33159(17) 0.0387(7) Uani 1 1 d . .
C22 C 0.2689(3) 1.2115(3) 0.38181(18) 0.0433(8) Uani 1 1 d . .
C26 C 0.1613(4) 0.6409(3) 0.10566(18) 0.0419(7) Uani 1 1 d . .
C41 C 0.8384(4) 0.1408(2) 0.39441(18) 0.0426(8) Uani 1 1 d . .
C52 C 0.7305(3) 0.7116(3) 0.11785(19) 0.0457(9) Uani 1 1 d . .
C43 C 0.8172(5) 0.0304(3) 0.5012(2) 0.0615(10) Uani 1 1 d . .
C42 C 0.8509(5) 0.1309(3) 0.4771(2) 0.0545(9) Uani 1 1 d . .
C53 C 0.5787(4) 0.7233(4) 0.0982(2) 0.0630(12) Uani 1 1 d . .
C23 C 0.4211(4) 1.2234(4) 0.4018(2) 0.0639(12) Uani 1 1 d . .
H46 H 1.029(3) 0.685(2) 0.3169(16) 0.022(7) Uiso 1 1 d . .
H31 H 0.434(3) 0.303(2) 0.1378(16) 0.022(7) Uiso 1 1 d . .
H49 H 1.087(3) 0.393(2) 0.4601(16) 0.022(7) Uiso 1 1 d . .
H6 H -0.031(3) 1.186(2) 0.1819(16) 0.023(7) Uiso 1 1 d . .
H12 H 0.558(3) 0.804(2) 0.3605(18) 0.032(8) Uiso 1 1 d . .
H10 H 0.695(3) 0.987(2) 0.2201(16) 0.029(7) Uiso 1 1 d . .
C58 C 0.1840(5) 0.5299(3) -0.0014(2) 0.0635(11) Uani 1 1 d . .
C55 C 0.1477(5) 0.6310(3) 0.0229(2) 0.0573(10) Uani 1 1 d . .
C56 C 0.6789(6) 0.0077(4) 0.4821(3) 0.0791(13) Uani 1 1 d . .
C57 C 0.3215(6) 0.5079(4) 0.0179(3) 0.0803(14) Uani 1 1 d . .
H23A H 0.445(3) 1.158(3) 0.4133(17) 0.031(9) Uiso 1 1 d . .
H53A H 0.542(4) 0.657(3) 0.0830(18) 0.038(9) Uiso 1 1 d . .
H36A H 0.711(4) 0.259(3) 0.201(2) 0.053(10) Uiso 1 1 d . .
H52A H 0.766(3) 0.773(3) 0.1464(19) 0.039(9) Uiso 1 1 d . .
H18A H 0.281(4) 0.761(3) 0.299(2) 0.056(11) Uiso 1 1 d . .
H22A H 0.230(3) 1.273(3) 0.3541(18) 0.037(8) Uiso 1 1 d . .
H36B H 0.670(4) 0.327(3) 0.128(2) 0.048(9) Uiso 1 1 d . .
H50A H 0.776(3) 0.694(3) 0.2661(16) 0.027(7) Uiso 1 1 d . .
H3 H -0.093(3) 0.894(2) 0.0383(16) 0.023(7) Uiso 1 1 d . .
H18B H 0.332(4) 0.827(3) 0.374(2) 0.048(9) Uiso 1 1 d . .
H17A H 0.424(5) 1.115(4) 0.150(3) 0.073(13) Uiso 1 1 d . .
H20A H 0.224(3) 1.191(2) 0.2319(15) 0.022(7) Uiso 1 1 d . .
H47 H 1.232(3) 0.659(3) 0.4057(17) 0.036(8) Uiso 1 1 d . .
H39A H 0.833(3) 0.331(2) 0.4476(18) 0.030(7) Uiso 1 1 d . .
H19A H 0.162(3) 0.832(2) 0.0567(19) 0.028(7) Uiso 1 1 d . .
H25A H 0.125(3) 0.741(2) 0.181(2) 0.037(8) Uiso 1 1 d . .
H21A H 0.252(3) 1.073(3) 0.3542(17) 0.029(8) Uiso 1 1 d . .
H1 H -0.232(4) 1.159(3) 0.0919(19) 0.045(9) Uiso 1 1 d . .
H48 H 1.263(3) 0.509(2) 0.4777(18) 0.035(8) Uiso 1 1 d . .
H2 H -0.258(4) 1.010(3) 0.0207(19) 0.041(9) Uiso 1 1 d . .
H19B H 0.284(4) 0.813(3) 0.1271(19) 0.046(9) Uiso 1 1 d . .
H40A H 0.876(4) 0.241(3) 0.320(2) 0.046(9) Uiso 1 1 d . .
H51A H 0.752(4) 0.567(3) 0.144(2) 0.047(10) Uiso 1 1 d . .
H56A H 0.627(4) 0.012(3) 0.424(2) 0.048(9) Uiso 1 1 d . .
H25B H 0.013(4) 0.751(3) 0.104(2) 0.061(11) Uiso 1 1 d . .
H39B H 0.723(4) 0.311(3) 0.3759(19) 0.045(9) Uiso 1 1 d . .
H43A H 0.851(4) 0.021(3) 0.560(3) 0.072(12) Uiso 1 1 d . .
H41A H 0.892(4) 0.081(3) 0.382(2) 0.055(10) Uiso 1 1 d . .
H43B H 0.845(4) -0.027(3) 0.479(2) 0.059(11) Uiso 1 1 d . .
H20B H 0.342(4) 1.119(2) 0.2640(18) 0.038(8) Uiso 1 1 d . .
H36C H 0.782(4) 0.366(3) 0.197(2) 0.053(10) Uiso 1 1 d . .
H50B H 0.660(4) 0.619(2) 0.2366(17) 0.033(8) Uiso 1 1 d . .
H26A H 0.271(4) 0.630(3) 0.137(2) 0.064(11) Uiso 1 1 d . .
H18C H 0.220(4) 0.863(3) 0.3018(19) 0.045(9) Uiso 1 1 d . .
H58A H 0.156(4) 0.521(3) -0.055(3) 0.061(11) Uiso 1 1 d . .
H21B H 0.116(4) 1.123(3) 0.3223(19) 0.045(9) Uiso 1 1 d . .
H55A H 0.219(5) 0.686(4) 0.004(2) 0.074(13) Uiso 1 1 d . .
H22B H 0.241(4) 1.207(3) 0.427(2) 0.057(11) Uiso 1 1 d . .
H52B H 0.757(4) 0.709(3) 0.073(2) 0.054(10) Uiso 1 1 d . .
H26B H 0.112(3) 0.585(3) 0.1188(16) 0.031(8) Uiso 1 1 d . .
H37A H 0.599(6) 0.543(4) 0.401(3) 0.090(16) Uiso 1 1 d . .
H57A H 0.364(4) 0.512(3) 0.077(2) 0.063(11) Uiso 1 1 d . .
H40B H 0.980(5) 0.246(3) 0.396(2) 0.063(12) Uiso 1 1 d . .
H37B H 0.451(5) 0.572(3) 0.379(2) 0.071(12) Uiso 1 1 d . .
H55B H 0.048(5) 0.650(4) -0.002(3) 0.085(14) Uiso 1 1 d . .
H41B H 0.739(4) 0.128(3) 0.364(2) 0.061(11) Uiso 1 1 d . .
H42A H 0.799(4) 0.187(3) 0.495(2) 0.054(10) Uiso 1 1 d . .
H17B H 0.544(5) 1.078(3) 0.125(2) 0.064(11) Uiso 1 1 d . .
H35 H 0.300(3) 0.489(2) 0.2812(17) 0.036(8) Uiso 1 1 d . .
H23B H 0.453(5) 1.237(4) 0.353(3) 0.082(14) Uiso 1 1 d . .
H51B H 0.881(5) 0.623(3) 0.177(2) 0.064(12) Uiso 1 1 d . .
H37C H 0.555(5) 0.618(4) 0.345(3) 0.084(16) Uiso 1 1 d . .
H58B H 0.125(5) 0.481(4) 0.026(3) 0.085(14) Uiso 1 1 d . .
H17C H 0.392(6) 1.053(4) 0.108(3) 0.084(15) Uiso 1 1 d . .
H57B H 0.377(5) 0.559(4) -0.012(3) 0.093(16) Uiso 1 1 d . .
H53B H 0.550(4) 0.741(3) 0.146(3) 0.073(13) Uiso 1 1 d . .
H42B H 0.940(8) 0.147(6) 0.506(4) 0.14(3) Uiso 1 1 d . .
H56B H 0.620(6) 0.060(5) 0.514(4) 0.12(2) Uiso 1 1 d . .
H56C H 0.642(6) -0.078(5) 0.495(3) 0.12(2) Uiso 1 1 d . .
H57C H 0.352(5) 0.424(4) 0.006(3) 0.089(15) Uiso 1 1 d . .
C54A C 0.5306(5) 0.8089(8) 0.0393(3) 0.131(4) Uani 1.28(3) 1 d A 2
C24A C 0.4694(5) 1.3113(7) 0.4602(3) 0.122(4) Uani 1.18(3) 1 d B 2
H24A H 0.570(10) 1.314(6) 0.472(4) 0.16(3) Uiso 1 1 d . .
H24B H 0.450(6) 1.288(4) 0.500(4) 0.095(17) Uiso 1 1 d . .
H54A H 0.541(5) 0.772(3) -0.010(3) 0.073(13) Uiso 1 1 d . .
H54B H 0.501(6) 0.865(3) 0.044(2) 0.052(15) Uiso 1 1 d . .
H24C H 0.428(10) 1.363(7) 0.428(6) 0.16(4) Uiso 1 1 d . .
H54C H 0.431(9) 0.793(6) 0.023(4) 0.13(2) Uiso 1 1 d . .

loop_
_atom_site_aniso_label
_atom_site_aniso_U_11
_atom_site_aniso_U_22
_atom_site_aniso_U_33
_atom_site_aniso_U_23
_atom_site_aniso_U_13
_atom_site_aniso_U_12
N2 0.0223(11) 0.0366(15) 0.0304(12) 0.0006(9) 0.0105(9) 0.0012(10)
N5 0.0238(11) 0.0329(14) 0.0342(12) 0.0036(9) 0.0117(9) 0.0044(10)
N1 0.0237(11) 0.0309(14) 0.0342(12) 0.0016(9) 0.0122(9) -0.0022(10)
N6 0.0219(11) 0.0371(14) 0.0289(11) 0.0052(9) 0.0099(9) 0.0028(10)
C30 0.0253(14) 0.0363(17) 0.0297(14) 0.0081(11) 0.0103(11) 0.0017(12)
C11 0.0277(14) 0.0345(17) 0.0312(14) -0.0027(11) 0.0111(11) 0.0027(12)
C5 0.0247(14) 0.0348(17) 0.0282(13) 0.0064(11) 0.0122(11) 0.0025(12)
C45 0.0232(13) 0.0368(17) 0.0285(13) -0.0016(11) 0.0126(11) 0.0026(12)
C27 0.0202(13) 0.0410(18) 0.0309(15) 0.0071(13) 0.0081(11) -0.0027(12)
C16 0.0217(13) 0.0406(18) 0.0320(15) -0.0012(13) 0.0083(11) 0.0062(12)
N7 0.0329(14) 0.0512(17) 0.0396(14) 0.0094(13) 0.0126(11) 0.0122(12)
N3 0.0341(14) 0.0549(18) 0.0366(14) -0.0034(13) 0.0140(11) -0.0069(12)
C8 0.0233(14) 0.0377(17) 0.0363(15) 0.0027(12) 0.0115(11) 0.0050(12)
C10 0.0246(14) 0.0391(18) 0.0350(15) 0.0029(12) 0.0138(12) -0.0001(12)
C35 0.0241(14) 0.0388(17) 0.0362(15) 0.0032(12) 0.0130(12) 0.0044(12)
N8 0.0259(13) 0.0573(18) 0.0497(15) 0.0156(12) 0.0131(12) 0.0055(12)
C12 0.0280(15) 0.0362(17) 0.0331(15) 0.0074(12) 0.0101(12) 0.0025(12)
C7 0.0253(14) 0.0341(17) 0.0312(14) 0.0084(11) 0.0137(11) 0.0014(12)
C31 0.0275(15) 0.0367(17) 0.0344(15) -0.0013(12) 0.0124(12) 0.0001(12)
C2 0.0280(15) 0.049(2) 0.0320(15) 0.0076(13) 0.0070(12) 0.0023(13)
N4 0.0260(13) 0.0547(18) 0.0504(15) -0.0096(12) 0.0145(12) -0.0017(12)
C33 0.0234(14) 0.0394(18) 0.0359(15) 0.0034(12) 0.0105(11) 0.0005(12)
C48 0.0284(15) 0.047(2) 0.0336(15) -0.0011(12) 0.0088(12) 0.0027(13)
C32 0.0251(14) 0.0379(17) 0.0353(15) 0.0021(12) 0.0131(11) 0.0011(12)
C14 0.0254(14) 0.0353(17) 0.0305(14) 0.0005(11) 0.0096(11) 0.0009(12)
C9 0.0256(14) 0.0347(17) 0.0354(15) 0.0029(11) 0.0116(11) 0.0010(12)
C38 0.0245(14) 0.0351(17) 0.0310(14) -0.0044(11) 0.0138(11) 0.0012(12)
C50 0.0252(15) 0.0358(19) 0.0341(15) 0.0013(12) 0.0090(11) -0.0003(12)
C29 0.0209(13) 0.0387(17) 0.0307(14) 0.0046(11) 0.0095(11) 0.0017(11)
C13 0.0254(14) 0.0368(17) 0.0349(14) 0.0036(11) 0.0123(11) 0.0026(12)
C20 0.0264(15) 0.0351(18) 0.0354(15) 0.0046(12) 0.0098(12) 0.0041(12)
C34 0.0235(14) 0.0393(18) 0.0375(15) 0.0028(12) 0.0125(12) 0.0037(12)
C44 0.0245(13) 0.0350(17) 0.0300(14) -0.0018(11) 0.0138(11) -0.0016(11)
C4 0.0244(14) 0.0378(17) 0.0287(14) 0.0076(11) 0.0119(11) 0.0061(12)
C49 0.0305(15) 0.0327(17) 0.0305(14) 0.0017(12) 0.0109(11) 0.0029(12)
C28 0.0278(15) 0.0361(17) 0.0326(14) 0.0011(11) 0.0059(12) -0.0018(12)
C3 0.0304(15) 0.0355(18) 0.0308(14) 0.0034(12) 0.0118(12) -0.0007(12)
C15 0.0278(15) 0.0362(17) 0.0331(14) 0.0040(11) 0.0063(12) 0.0048(12)
C17 0.0254(16) 0.056(2) 0.0469(19) 0.0188(15) 0.0112(15) 0.0056(15)
C46 0.0311(15) 0.0361(18) 0.0317(14) 0.0023(12) 0.0144(12) 0.0004(13)
C47 0.0278(15) 0.0415(19) 0.0359(15) -0.0041(12) 0.0129(12) -0.0038(13)
C6 0.0323(15) 0.0358(18) 0.0325(14) 0.0043(12) 0.0159(12) 0.0026(13)
C19 0.0266(15) 0.0385(18) 0.0371(17) 0.0017(12) 0.0117(12) 0.0048(12)
C36 0.0254(15) 0.051(2) 0.0449(19) -0.0142(15) 0.0144(13) -0.0015(14)
C37 0.0275(16) 0.055(2) 0.0480(19) -0.0099(16) 0.0132(15) -0.0005(15)
C1 0.0292(15) 0.0425(18) 0.0360(15) 0.0093(12) 0.0130(12) 0.0077(13)
C39 0.0283(16) 0.0370(18) 0.0400(17) 0.0018(12) 0.0136(13) -0.0006(13)
C25 0.0363(17) 0.0406(19) 0.0424(18) 0.0053(13) 0.0165(14) 0.0010(13)
C40 0.0391(18) 0.042(2) 0.0431(19) -0.0010(13) 0.0189(14) 0.0007(14)
C18 0.0248(15) 0.049(2) 0.0477(19) 0.0193(15) 0.0142(13) 0.0048(14)
C51 0.0368(18) 0.048(2) 0.0378(16) 0.0014(14) 0.0160(13) 0.0056(15)
C21 0.0385(18) 0.043(2) 0.0368(16) 0.0056(14) 0.0137(13) 0.0004(15)
C22 0.0362(17) 0.062(2) 0.0350(17) -0.0049(15) 0.0151(14) -0.0036(16)
C26 0.0488(19) 0.0331(19) 0.0477(18) 0.0043(13) 0.0194(15) -0.0039(15)
C41 0.050(2) 0.0348(19) 0.0472(18) 0.0007(13) 0.0193(15) 0.0045(15)
C52 0.0376(17) 0.069(3) 0.0347(17) 0.0105(16) 0.0167(14) 0.0125(17)
C43 0.088(3) 0.047(2) 0.053(2) 0.0047(17) 0.025(2) -0.003(2)
C42 0.076(3) 0.042(2) 0.0457(19) 0.0029(15) 0.0140(19) 0.0022(19)
C53 0.039(2) 0.100(4) 0.049(2) 0.013(2) 0.0090(16) 0.009(2)
C23 0.037(2) 0.106(4) 0.047(2) -0.008(2) 0.0066(16) -0.007(2)
C58 0.093(3) 0.052(2) 0.050(2) -0.0019(17) 0.026(2) 0.010(2)
C55 0.076(3) 0.048(2) 0.047(2) 0.0005(15) 0.0130(19) 0.002(2)
C56 0.101(4) 0.070(3) 0.066(3) 0.002(2) 0.021(3) 0.004(3)
C57 0.102(4) 0.073(3) 0.065(3) 0.003(2) 0.018(3) 0.000(3)
C54A 0.063(3) 0.274(10) 0.059(3) 0.056(4) 0.022(2) 0.055(4)
C24A 0.052(3) 0.268(10) 0.048(3) -0.044(4) 0.019(2) -0.031(4)

loop_
_atom_type_symbol
_atom_type_description
_atom_type_scat_dispersion_real
_atom_type_scat_dispersion_imag
_atom_type_scat_source
C C 0.0181 0.0091 'International Tables Vol C Tables 4.2.6.8 and 6.1.1.4'
H H 0.0000 0.0000 'International Tables Vol C Tables 4.2.6.8 and 6.1.1.4'
N N 0.0311 0.0180 'International Tables Vol C Tables 4.2.6.8 and 6.1.1.4'

loop_
_geom_angle_atom_site_label_1
_geom_angle_atom_site_label_2
_geom_angle_atom_site_label_3
_geom_angle
C45 N2 C50 125.7(2)
C38 N2 C45 108.9(2)
C38 N2 C50 125.4(2)
C7 N5 C4 107.8(2)
C7 N5 C19 126.2(2)
C4 N5 C19 125.9(2)
C38 N1 C44 107.8(2)
C38 N1 C39 126.1(2)
C44 N1 C39 125.9(2)
C5 N6 C20 125.7(2)
C7 N6 C5 108.6(2)
C7 N6 C20 125.6(2)
C35 C30 C31 117.8(3)
C35 C30 C29 122.7(2)
C31 C30 C29 119.4(3)
C10 C11 C12 117.4(3)
C10 C11 C14 122.6(2)
C12 C11 C14 120.0(3)
C4 C5 N6 106.9(2)
C4 C5 C6 122.3(3)
C6 C5 N6 130.8(3)
C44 C45 N2 106.6(2)
C44 C45 C46 122.5(3)
C46 C45 N2 130.9(3)
N3 C27 C29 177.1(3)
N7 C16 C14 177.5(3)
C9 C8 C7 119.3(2)
C13 C8 C7 120.6(2)
C13 C8 C9 120.0(2)
C9 C10 C11 122.3(3)
C30 C35 C34 122.3(2)
C13 C12 C11 122.2(3)
N5 C7 C8 125.3(3)
N6 C7 N5 109.7(2)
N6 C7 C8 125.0(3)
C32 C31 C30 122.0(3)
C3 C2 C1 122.6(3)
C32 C33 C38 120.6(2)
C32 C33 C34 120.7(3)
C34 C33 C38 118.6(3)
C49 C48 C47 122.6(3)
C31 C32 C33 119.1(2)
C31 C32 C36 118.3(3)
C33 C32 C36 122.6(3)
C16 C14 C11 120.2(2)
C16 C14 C15 118.6(2)
C15 C14 C11 121.1(2)
C8 C9 C17 120.8(3)
C10 C9 C8 118.8(3)
C10 C9 C17 120.4(3)
N2 C38 N1 109.4(2)
N2 C38 C33 125.3(2)
N1 C38 C33 125.2(3)
N2 C50 C51 113.4(2)
C27 C29 C30 120.7(2)
C27 C29 C28 118.7(2)
C28 C29 C30 120.5(2)
C8 C13 C18 122.4(3)
C12 C13 C8 119.3(3)
C12 C13 C18 118.3(3)
N6 C20 C21 113.4(2)
C35 C34 C33 118.1(3)
C35 C34 C37 120.4(2)
C33 C34 C37 121.5(3)
C45 C44 N1 107.2(2)
C45 C44 C49 121.9(3)
C49 C44 N1 130.9(3)
C5 C4 N5 107.0(2)
C5 C4 C3 122.5(3)
C3 C4 N5 130.5(3)
C48 C49 C44 115.5(3)
N4 C28 C29 178.0(3)
C2 C3 C4 115.0(3)
N8 C15 C14 178.2(3)
C47 C46 C45 115.5(3)
C46 C47 C48 122.1(3)
C1 C6 C5 115.5(3)
N5 C19 C25 114.1(2)
C6 C1 C2 122.1(3)
N1 C39 C40 113.8(2)
C19 C25 C26 111.7(3)
C39 C40 C41 111.4(3)
C50 C51 C52 111.6(3)
C20 C21 C22 111.5(3)
C23 C22 C21 116.2(3)
C55 C26 C25 114.3(3)
C42 C41 C40 114.6(3)
C51 C52 C53 115.8(3)
C56 C43 C42 114.5(4)
C43 C42 C41 114.4(3)
C52 C53 C54A 111.8(4)
C22 C23 C24A 112.0(4)
C57 C58 C55 114.9(4)
C26 C55 C58 114.2(3)

loop_
_geom_bond_atom_site_label_1
_geom_bond_atom_site_label_2
_geom_bond_distance
N2 C45 1.394(4)
N2 C38 1.338(4)
N2 C50 1.460(4)
N5 C7 1.348(4)
N5 C4 1.407(3)
N5 C19 1.465(4)
N1 C38 1.349(4)
N1 C44 1.402(4)
N1 C39 1.466(4)
N6 C5 1.397(3)
N6 C7 1.339(4)
N6 C20 1.453(4)
C30 C35 1.388(4)
C30 C31 1.407(4)
C30 C29 1.454(4)
C11 C10 1.393(4)
C11 C12 1.411(4)
C11 C14 1.445(4)
C5 C4 1.380(4)
C5 C6 1.387(4)
C45 C44 1.380(4)
C45 C46 1.391(4)
C27 N3 1.156(4)
C27 C29 1.396(4)
C16 N7 1.156(4)
C16 C14 1.406(4)
C8 C7 1.476(4)
C8 C9 1.420(4)
C8 C13 1.397(4)
C10 C9 1.390(4)
C35 C34 1.395(4)
N8 C15 1.160(4)
C12 C13 1.383(4)
C31 C32 1.387(4)
C2 C3 1.383(4)
C2 C1 1.389(5)
N4 C28 1.154(4)
C33 C32 1.389(4)
C33 C38 1.480(4)
C33 C34 1.422(4)
C48 C49 1.377(4)
C48 C47 1.390(5)
C32 C36 1.513(4)
C14 C15 1.411(4)
C9 C17 1.499(4)
C50 C51 1.511(4)
C29 C28 1.418(4)
C13 C18 1.512(4)
C20 C21 1.514(4)
C34 C37 1.487(5)
C44 C49 1.399(4)
C4 C3 1.395(4)
C46 C47 1.383(4)
C6 C1 1.386(4)
C19 C25 1.506(4)
C39 C40 1.516(4)
C25 C26 1.519(5)
C40 C41 1.521(5)
C51 C52 1.522(5)
C21 C22 1.524(5)
C22 C23 1.524(5)
C26 C55 1.508(5)
C41 C42 1.509(5)
C52 C53 1.519(5)
C43 C42 1.501(6)
C43 C56 1.411(7)
C53 C54A 1.588(8)
C23 C24A 1.604(8)
C58 C55 1.519(6)
C58 C57 1.401(7)
